data_2001405
loop_
_publ_author_name
'Cousson, A.'
'Nectoux, F.'
'Bachet, B.'
'Kokel, B.'
'Hubert-Habart, M.'

_publ_section_title
;
 Structure of
 5-[1-(diaminomethylenehydrazono)ethyl]-4-methyl-2-methylthiopyrimidine
;
_journal_issue 9
_journal_name_full 'Acta Crystallographica Section C'
_journal_page_first 1670
_journal_page_last 1673
_journal_paper_doi 10.1107/S0108270193002367
_journal_volume 49
_journal_year 1993
_chemical_formula_sum 'C9 H14 N6 S'
_chemical_formula_weight 238.313
_symmetry_cell_setting monoclinic
_symmetry_space_group_name_Hall 'C -2yc'
_symmetry_space_group_name_H-M 'C 1 c 1'
_atom_type_scat_source IntTabIV
_cell_angle_alpha 90
_cell_angle_beta 113.7(5)
_cell_angle_gamma 90
_cell_formula_units_Z 4
_cell_length_a 17.231(9)
_cell_length_b 9.955(6)
_cell_length_c 7.611(3)
_cell_measurement_reflns_used 25
_cell_measurement_temperature 293
_cell_measurement_theta_max 26.4
_cell_measurement_theta_min 23.0
_cell_volume 1195(5)
_diffrn_measurement_device 'Enraf-Nonius CAD-4'
_diffrn_measurement_method \w-2\q
_diffrn_radiation_type CuK\a
_diffrn_radiation_wavelength 1.5418
_diffrn_reflns_limit_h_max 20
_diffrn_reflns_limit_h_min -20
_diffrn_reflns_limit_k_max 11
_diffrn_reflns_limit_k_min 0
_diffrn_reflns_limit_l_max 9
_diffrn_reflns_limit_l_min 0
_diffrn_reflns_number 1024
_diffrn_reflns_theta_max 66
_diffrn_standards_decay_% 0.007
_diffrn_standards_interval_time 60
_diffrn_standards_number 2
_exptl_absorpt_coefficient_mu 2.24
_exptl_absorpt_correction_T_max 1.539
_exptl_absorpt_correction_T_min 0.750
_exptl_absorpt_correction_type empirical
_exptl_crystal_colour 'pale yellow'
_exptl_crystal_density_diffrn 1.324
_exptl_crystal_description prism
_exptl_crystal_size_max 0.45
_exptl_crystal_size_mid 0.25
_exptl_crystal_size_min 0.11
_refine_diff_density_max 0.13
_refine_diff_density_min -0.23
_refine_ls_extinction_coef 7.2(8)
_refine_ls_extinction_method 'Larson (1969)'
_refine_ls_goodness_of_fit_obs 0.93
_refine_ls_hydrogen_treatment 'refall (one U~eq~ for all H atoms)'
_refine_ls_number_parameters 190
_refine_ls_number_reflns 908
_refine_ls_R_factor_obs 0.0384
_refine_ls_shift/esd_max 0.11
_refine_ls_structure_factor_coef F
_refine_ls_weighting_scheme unit
_refine_ls_wR_factor_obs 0.0364
_reflns_number_observed 908
_reflns_number_total 1024
_reflns_observed_criterion I>=3\s(I)
_cod_data_source_file du1035.cif
_cod_data_source_block du1035_structure_1_of_1
_cod_original_cell_volume 1196.0(10)
_cod_original_formula_sum 'C9 H14 N6 S1'
_cod_database_code 2001405

loop_
_atom_site_label
_atom_site_fract_x
_atom_site_fract_y
_atom_site_fract_z
_atom_site_U_iso_or_equiv
S(1) .9724(6) .23330(10) .9290(10) .0541
C(1) 1.3003(6) .9180(5) 1.0700(10) .0324
C(2) 1.2396(7) .6464(5) 1.2510(10) .0337
C(3) 1.3098(7) .6281(8) 1.446(2) .0559
C(4) 1.1697(6) .5468(5) 1.1770(10) .0269
C(5) 1.0851(7) .5775(5) 1.0600(10) .0268
C(6) 1.0499(7) .7160(6) 1.012(2) .0450
C(7) 1.0530(6) .3534(5) 1.0320(10) .0312
C(8) 1.0292(8) .0810(7) .987(2) .0689
C(9) 1.1861(6) .4123(5) 1.2190(10) .0387
N(1) 1.3603(7) 1.0140(5) 1.1110(10) .0407
N(2) 1.2370(7) .9235(5) .893(2) .0444
N(3) 1.3042(6) .8335(4) 1.2060(10) .0325
N(4) 1.2371(6) .7431(4) 1.1370(10) .0317
N(5) 1.0274(6) .4792(4) .9860(10) .0324
N(6) 1.1298(6) .3137(4) 1.1480(10) .0365
H(9) 1.246(4) .383(7) 1.300(10) .092(6)
H(11) 1.399(5) .995(8) 1.230(10) .092(6)
H(12) 1.363(5) 1.069(7) 1.030(10) .092(6)
H(21) 1.203(4) .840(8) .850(10) .092(6)
H(22) 1.246(4) .980(8) .810(10) .092(6)
H(31) 1.296(4) .556(7) 1.480(10) .092(6)
H(32) 1.363(5) .583(8) 1.400(10) .092(6)
H(33) 1.353(5) .691(8) 1.470(10) .092(6)
H(61) .987(5) .715(7) .998(9) .092(6)
H(62) 1.060(5) .741(8) .910(10) .092(6)
H(63) 1.077(5) .774(7) 1.110(10) .092(6)
H(81) .981(5) .002(8) .940(10) .092(6)
H(82) 1.077(5) .087(7) .930(10) .092(6)
H(83) 1.058(5) .060(7) 1.110(10) .092(6)

loop_
_geom_angle_atom_site_label_1
_geom_angle_atom_site_label_2
_geom_angle_atom_site_label_3
_geom_angle
_geom_angle_publ_flag
C(8) S(1) C(7) 102.3(3) yes
N(2) C(1) N(1) 116.1(5) yes
N(3) C(1) N(1) 118.5(4) yes
N(3) C(1) N(2) 125.2(5) yes
C(4) C(2) C(3) 120.2(5) yes
N(4) C(2) C(3) 123.6(5) yes
N(4) C(2) C(4) 116.1(4) yes
C(5) C(4) C(2) 125.0(4) yes
C(9) C(4) C(2) 120.0(4) yes
C(9) C(4) C(5) 115.0(4) yes
C(6) C(5) C(4) 124.9(5) yes
N(5) C(5) C(4) 120.7(4) yes
N(5) C(5) C(6) 114.3(4) yes
N(5) C(7) S(1) 113.8(3) yes
N(6) C(7) S(1) 119.6(4) yes
N(6) C(7) N(5) 126.5(4) yes
N(6) C(9) C(4) 125.0(4) yes
N(4) N(3) C(1) 110.2(4) yes
N(3) N(4) C(2) 115.6(4) yes
C(7) N(5) C(5) 117.7(4) yes
C(9) N(6) C(7) 114.9(4) yes
H(31) C(3) C(2) 103.(5) no
H(32) C(3) C(2) 100.(4) no
H(32) C(3) H(31) 98.(6) no
H(33) C(3) C(2) 110.(5) no
H(33) C(3) H(31) 146.(7) no
H(33) C(3) H(32) 69.(5) no
H(61) C(6) C(5) 109.(4) no
H(62) C(6) C(5) 106.(5) no
H(62) C(6) H(61) 118.(6) no
H(63) C(6) C(5) 111.(4) no
YH(63) C(6) H(61) 105.(6) no
H(63) C(6) H(62) 109.(6) no
H(81) C(8) S(1) 105.(4) no
H(82) C(8) S(1) 107.(4) no
H(82) C(8) H(81) 122.(6) no
H(83) C(8) S(1) 119.(5) no
H(83) C(8) H(81) 101.(6) no
H(83) C(8) H(82) 104.(6) no
H(9) C(9) C(4) 119.(4) no
H(9) C(9) N(6) 116.(4) no
H(11) N(1) C(1) 106.(5) no
H(12) N(1) C(1) 123.(5) no
H(12) N(1) H(11) 130.(7) no
H(21) N(2) C(1) 115.(4) no
H(22) N(2) C(1) 115.(5) no
H(22) N(2) H(21) 123.(6) no

loop_
_geom_bond_atom_site_label_1
_geom_bond_atom_site_label_2
_geom_bond_distance
_geom_bond_publ_flag
S(1) C(7) 1.760(5) yes
S(1) C(8) 1.763(8) yes
C(1) N(1) 1.349(6) yes
C(1) N(2) 1.350(6) yes
C(1) N(3) 1.314(6) yes
C(2) C(3) 1.503(7) yes
C(2) C(4) 1.486(7) yes
C(2) N(4) 1.285(6) yes
C(4) C(5) 1.403(6) yes
C(4) C(9) 1.379(7) yes
C(5) C(6) 1.491(7) yes
C(5) N(5) 1.347(6) yes
C(7) N(5) 1.327(6) yes
C(7) N(6) 1.322(6) yes
C(9) N(6) 1.332(6) yes
N(3) N(4) 1.391(5) yes
C(3) H(31) 0.84(8) no
C(3) H(32) 1.19(8) no
C(3) H(33) 0.93(8) no
C(6) H(61) 1.05(7) no
C(6) H(62) 0.86(8) no
C(6) H(63) 0.91(8) no
C(8) H(81) 1.10(8) no
C(8) H(82) 1.07(7) no
C(8) H(83) 0.91(7) no
C(9) H(9) 1.01(7) no
N(1) H(11) 0.91(8) no
N(1) H(12) 0.86(8) no
N(2) H(21) 1.00(8) no
N(2) H(22) 0.90(7) no
